data_7003538
loop_
_publ_author_name
'Chaudhuri, Phalguni'
'Wagner, Rita'
'Pieper, Ulrich'
'Biswas, Biplab'
'Weyherm\"uller, Thomas'

_publ_section_title
;
 Effect of the substituents on the spin coupling between
 iminosemiquinone \p-radicals mediated by diamagnetic metal ions: l.s.
 Co(iii) vs Ga(iii)
;
_journal_issue 10
_journal_name_full 'Dalton Transactions'
_journal_page_first 1286
_journal_page_last 1288
_journal_paper_doi 10.1039/b717004a
_journal_year 2008
_chemical_formula_sum 'C84 H123 Co N3 O3'
_chemical_formula_weight 1281.78
_chemical_name_systematic
;
?
;
_space_group_IT_number 14
_symmetry_cell_setting monoclinic
_symmetry_space_group_name_Hall '-P 2ybc'
_symmetry_space_group_name_H-M 'P 1 21/c 1'
_atom_sites_solution_hydrogens geom
_atom_sites_solution_primary direct
_atom_sites_solution_secondary difmap
_audit_creation_method SHELXL-97
_cell_angle_alpha 90.00
_cell_angle_beta 97.77(1)
_cell_angle_gamma 90.00
_cell_formula_units_Z 4
_cell_length_a 16.1355(4)
_cell_length_b 14.5516(4)
_cell_length_c 34.0664(8)
_cell_measurement_temperature 100(2)
_cell_volume 7925.3(4)
_computing_cell_refinement 'DENZO, Nonius Collect Software'
_computing_data_collection 'DENZO, Nonius Collect Software'
_computing_data_reduction 'DENZO, Nonius Collect Software'
_computing_structure_refinement 'SHELXL-97 (Sheldrick, 1997)'
_computing_structure_solution 'SHELXS-97 (Sheldrick, 1990)'
_diffrn_ambient_temperature 100(2)
_diffrn_measured_fraction_theta_full 0.957
_diffrn_measured_fraction_theta_max 0.957
_diffrn_measurement_device_type 'Nonius Kappa-CCD'
_diffrn_measurement_method '2014 images at 0.5 deg. in\w and 20 sec.'
_diffrn_radiation_monochromator graphite
_diffrn_radiation_source 'rotating anode'
_diffrn_radiation_type MoK\a
_diffrn_radiation_wavelength 0.71073
_diffrn_reflns_av_R_equivalents 0.0676
_diffrn_reflns_av_sigmaI/netI 0.0523
_diffrn_reflns_limit_h_max 20
_diffrn_reflns_limit_h_min -20
_diffrn_reflns_limit_k_max 18
_diffrn_reflns_limit_k_min -18
_diffrn_reflns_limit_l_max 44
_diffrn_reflns_limit_l_min -44
_diffrn_reflns_number 86147
_diffrn_reflns_theta_full 27.50
_diffrn_reflns_theta_max 27.50
_diffrn_reflns_theta_min 3.01
_exptl_absorpt_coefficient_mu 0.263
_exptl_absorpt_correction_T_max 0.9774
_exptl_absorpt_correction_T_min 0.9141
_exptl_absorpt_correction_type gaussian
_exptl_crystal_colour black
_exptl_crystal_density_diffrn 1.074
_exptl_crystal_density_method 'not measured'
_exptl_crystal_description 'opaque parallelepiped'
_exptl_crystal_F_000 2796
_exptl_crystal_size_max 0.48
_exptl_crystal_size_mid 0.17
_exptl_crystal_size_min 0.09
_refine_diff_density_max 0.341
_refine_diff_density_min -0.496
_refine_diff_density_rms 0.049
_refine_ls_extinction_method none
_refine_ls_goodness_of_fit_ref 1.046
_refine_ls_hydrogen_treatment mixed
_refine_ls_matrix_type full
_refine_ls_number_parameters 856
_refine_ls_number_reflns 18094
_refine_ls_number_restraints 0
_refine_ls_restrained_S_all 1.046
_refine_ls_R_factor_all 0.0674
_refine_ls_R_factor_gt 0.0480
_refine_ls_shift/su_max 0.001
_refine_ls_shift/su_mean 0.000
_refine_ls_structure_factor_coef Fsqd
_refine_ls_weighting_details 'w=1/[\s^2^(Fo^2^)+(0.0267P)^2^+5.4393P] where P=(Fo^2^+2Fc^2^)/3'
_refine_ls_weighting_scheme calc
_refine_ls_wR_factor_gt 0.0954
_refine_ls_wR_factor_ref 0.1027
_reflns_number_gt 14435
_reflns_number_total 18094
_reflns_threshold_expression >2sigma(I)
_cod_data_source_file b717004a.txt
_cod_data_source_block 3
_cod_depositor_comments
;
The following automatic conversions were performed:
'_symmetry_cell_setting' value 'Monoclinic' changed to 'monoclinic'
according to '/home/saulius/struct/CIF-dictionaries/cif_core.dic'
dictionary named 'cif_core.dic' version 2.4.1 from
2010-06-29.

'_exptl_absorpt_correction_type' value 'Gaussian' changed to
'gaussian' according to
'/home/saulius/struct/CIF-dictionaries/cif_core.dic' dictionary named
'cif_core.dic' version 2.4.1 from 2010-06-29.

Automatic conversion script
Id: cif_fix_enum 1527 2010-12-29 10:47:43Z saulius 

The following automatic conversions were performed:

'_refine_ls_weighting_scheme' value 'calc
w=1/[\s^2^(Fo^2^)+(0.0267P)^2^+5.4393P] where P=(Fo^2^+2Fc^2^)/3' was
changed to 'calc'. New tag '_refine_ls_weighting_details' was
created. The value of the new tag was set to
'w=1/[\s^2^(Fo^2^)+(0.0267P)^2^+5.4393P] where P=(Fo^2^+2Fc^2^)/3'.

Automatic conversion script
Id: cif_fix_values 3143 2015-03-26 13:38:13Z robertas 
;
_cod_original_cell_volume 7925.3(3)
_cod_original_sg_symbol_H-M P2(1)/c
_cod_database_code 7003538

loop_
_symmetry_equiv_pos_as_xyz
'x, y, z'
'-x, y+1/2, -z+1/2'
'-x, -y, -z'
'x, -y-1/2, z-1/2'

loop_
_atom_site_label
_atom_site_type_symbol
_atom_site_fract_x
_atom_site_fract_y
_atom_site_fract_z
_atom_site_U_iso_or_equiv
_atom_site_adp_type
_atom_site_occupancy
_atom_site_calc_flag
_atom_site_refinement_flags
_atom_site_disorder_assembly
_atom_site_disorder_group
Co1 Co 0.742157(13) 0.773696(15) 0.094718(7) 0.01268(6) Uani 1 d . . .
O1 O 0.63937(7) 0.77098(8) 0.11503(3) 0.0148(2) Uani 1 d . . .
C1 C 0.63107(10) 0.69913(11) 0.13688(5) 0.0149(3) Uani 1 d . . .
C2 C 0.55751(10) 0.68073(12) 0.15435(5) 0.0186(4) Uani 1 d . . .
C3 C 0.55978(11) 0.60572(12) 0.17904(5) 0.0214(4) Uani 1 d . . .
H3 H 0.5112 0.5924 0.1909 0.026 Uiso 1 calc R . .
C4 C 0.63056(11) 0.54654(12) 0.18793(5) 0.0190(4) Uani 1 d . . .
C5 C 0.69970(10) 0.56240(11) 0.16967(5) 0.0171(3) Uani 1 d . . .
H5 H 0.7471 0.5234 0.1749 0.021 Uiso 1 calc R . .
C6 C 0.70074(10) 0.63681(11) 0.14302(5) 0.0151(3) Uani 1 d . . .
N7 N 0.76301(8) 0.65926(9) 0.12221(4) 0.0141(3) Uani 1 d . . .
C8 C 0.84002(10) 0.60896(11) 0.12857(5) 0.0157(3) Uani 1 d . . .
C9 C 0.90736(10) 0.64700(12) 0.15315(5) 0.0181(3) Uani 1 d . . .
H9 H 0.9019 0.7058 0.1646 0.022 Uiso 1 calc R . .
C10 C 0.98256(10) 0.59947(12) 0.16096(5) 0.0200(4) Uani 1 d . . .
C11 C 0.98769(10) 0.51303(12) 0.14385(5) 0.0210(4) Uani 1 d . . .
H11 H 1.0390 0.4803 0.1487 0.025 Uiso 1 calc R . .
C12 C 0.92095(11) 0.47255(12) 0.11994(5) 0.0184(4) Uani 1 d . . .
C13 C 0.84657(10) 0.52286(11) 0.11199(5) 0.0169(3) Uani 1 d . . .
H13 H 0.8004 0.4978 0.0951 0.020 Uiso 1 calc R . .
C14 C 0.48159(11) 0.74460(13) 0.14539(6) 0.0257(4) Uani 1 d . . .
C15 C 0.50533(13) 0.84170(14) 0.16024(6) 0.0313(5) Uani 1 d . . .
H15A H 0.5499 0.8656 0.1462 0.047 Uiso 1 calc R . .
H15B H 0.5249 0.8397 0.1887 0.047 Uiso 1 calc R . .
H15C H 0.4563 0.8819 0.1553 0.047 Uiso 1 calc R . .
C16 C 0.45277(12) 0.74624(15) 0.10058(6) 0.0311(5) Uani 1 d . . .
H16A H 0.4975 0.7714 0.0870 0.047 Uiso 1 calc R . .
H16B H 0.4028 0.7848 0.0950 0.047 Uiso 1 calc R . .
H16C H 0.4396 0.6836 0.0912 0.047 Uiso 1 calc R . .
C17 C 0.40826(13) 0.71136(17) 0.16596(8) 0.0489(7) Uani 1 d . . .
H17A H 0.3604 0.7525 0.1592 0.073 Uiso 1 calc R . .
H17B H 0.4248 0.7115 0.1947 0.073 Uiso 1 calc R . .
H17C H 0.3927 0.6489 0.1571 0.073 Uiso 1 calc R . .
C18 C 0.62478(11) 0.46579(12) 0.21631(6) 0.0235(4) Uani 1 d . . .
C19 C 0.59439(16) 0.49890(15) 0.25474(7) 0.0416(6) Uani 1 d . . .
H19A H 0.5931 0.4469 0.2729 0.062 Uiso 1 calc R . .
H19B H 0.5381 0.5248 0.2486 0.062 Uiso 1 calc R . .
H19C H 0.6326 0.5461 0.2672 0.062 Uiso 1 calc R . .
C20 C 0.70959(12) 0.41903(13) 0.22736(6) 0.0256(4) Uani 1 d . . .
H20A H 0.7286 0.3936 0.2035 0.038 Uiso 1 calc R . .
H20B H 0.7042 0.3694 0.2463 0.038 Uiso 1 calc R . .
H20C H 0.7504 0.4642 0.2394 0.038 Uiso 1 calc R . .
C21 C 0.56293(12) 0.39509(14) 0.19569(7) 0.0351(5) Uani 1 d . . .
H21A H 0.5837 0.3723 0.1718 0.053 Uiso 1 calc R . .
H21B H 0.5083 0.4242 0.1884 0.053 Uiso 1 calc R . .
H21C H 0.5574 0.3437 0.2137 0.053 Uiso 1 calc R . .
C22 C 1.05841(11) 0.63992(13) 0.18725(6) 0.0262(4) Uani 1 d . . .
C23 C 1.09895(13) 0.56664(15) 0.21592(6) 0.0335(5) Uani 1 d . . .
H23A H 1.1228 0.5181 0.2009 0.050 Uiso 1 calc R . .
H23B H 1.0566 0.5401 0.2307 0.050 Uiso 1 calc R . .
H23C H 1.1434 0.5948 0.2345 0.050 Uiso 1 calc R . .
C24 C 1.12154(14) 0.6726(2) 0.16086(8) 0.0506(7) Uani 1 d . . .
H24A H 1.1703 0.6988 0.1773 0.076 Uiso 1 calc R . .
H24B H 1.0957 0.7195 0.1425 0.076 Uiso 1 calc R . .
H24C H 1.1392 0.6204 0.1458 0.076 Uiso 1 calc R . .
C25 C 1.03461(14) 0.72094(16) 0.21208(8) 0.0467(6) Uani 1 d . . .
H25A H 0.9920 0.7013 0.2282 0.070 Uiso 1 calc R . .
H25B H 1.0124 0.7710 0.1945 0.070 Uiso 1 calc R . .
H25C H 1.0842 0.7424 0.2294 0.070 Uiso 1 calc R . .
C26 C 0.92567(11) 0.37335(12) 0.10528(6) 0.0216(4) Uani 1 d . . .
C27 C 1.01529(12) 0.33575(13) 0.11059(7) 0.0292(4) Uani 1 d . . .
H27A H 1.0158 0.2751 0.0982 0.044 Uiso 1 calc R . .
H27B H 1.0359 0.3305 0.1389 0.044 Uiso 1 calc R . .
H27C H 1.0514 0.3777 0.0981 0.044 Uiso 1 calc R . .
C28 C 0.87331(12) 0.31287(13) 0.12953(6) 0.0283(4) Uani 1 d . . .
H28A H 0.8152 0.3342 0.1257 0.042 Uiso 1 calc R . .
H28B H 0.8959 0.3168 0.1577 0.042 Uiso 1 calc R . .
H28C H 0.8754 0.2489 0.1207 0.042 Uiso 1 calc R . .
C29 C 0.89117(15) 0.36645(14) 0.06135(6) 0.0365(5) Uani 1 d . . .
H29A H 0.9261 0.4030 0.0458 0.055 Uiso 1 calc R . .
H29B H 0.8337 0.3899 0.0571 0.055 Uiso 1 calc R . .
H29C H 0.8916 0.3021 0.0529 0.055 Uiso 1 calc R . .
O31 O 0.84330(7) 0.77546(8) 0.07332(3) 0.0159(2) Uani 1 d . . .
C31 C 0.89811(10) 0.83044(11) 0.09256(5) 0.0151(3) Uani 1 d . . .
C32 C 0.97526(10) 0.85303(11) 0.07910(5) 0.0176(3) Uani 1 d . . .
C33 C 1.02751(11) 0.91084(12) 0.10292(5) 0.0206(4) Uani 1 d . . .
H33 H 1.0789 0.9279 0.0942 0.025 Uiso 1 calc R . .
C34 C 1.00974(11) 0.94696(12) 0.13989(5) 0.0192(4) Uani 1 d . . .
C35 C 0.93507(10) 0.92611(11) 0.15223(5) 0.0180(3) Uani 1 d . . .
H35 H 0.9217 0.9501 0.1765 0.022 Uiso 1 calc R . .
C36 C 0.87747(10) 0.86861(11) 0.12879(5) 0.0154(3) Uani 1 d . . .
N37 N 0.80296(8) 0.84023(9) 0.13769(4) 0.0146(3) Uani 1 d . . .
C38 C 0.76879(10) 0.87728(11) 0.17056(5) 0.0149(3) Uani 1 d . . .
C39 C 0.76242(10) 0.82193(12) 0.20321(5) 0.0172(3) Uani 1 d . . .
H39 H 0.7810 0.7600 0.2034 0.021 Uiso 1 calc R . .
C40 C 0.72883(11) 0.85704(12) 0.23565(5) 0.0185(4) Uani 1 d . . .
C41 C 0.70165(10) 0.94823(12) 0.23389(5) 0.0186(4) Uani 1 d . . .
H41 H 0.6785 0.9727 0.2559 0.022 Uiso 1 calc R . .
C42 C 0.70699(10) 1.00475(11) 0.20148(5) 0.0163(3) Uani 1 d . . .
C43 C 0.74092(10) 0.96755(11) 0.16938(5) 0.0163(3) Uani 1 d . . .
H43 H 0.7449 1.0042 0.1466 0.020 Uiso 1 calc R . .
C44 C 0.99581(11) 0.81407(13) 0.03977(5) 0.0223(4) Uani 1 d . . .
C45 C 0.99419(12) 0.70827(13) 0.04109(6) 0.0259(4) Uani 1 d . . .
H45A H 1.0335 0.6866 0.0637 0.039 Uiso 1 calc R . .
H45B H 1.0105 0.6836 0.0165 0.039 Uiso 1 calc R . .
H45C H 0.9376 0.6873 0.0440 0.039 Uiso 1 calc R . .
C46 C 0.93142(13) 0.84901(15) 0.00576(6) 0.0314(5) Uani 1 d . . .
H46A H 0.8753 0.8294 0.0102 0.047 Uiso 1 calc R . .
H46B H 0.9443 0.8237 -0.0194 0.047 Uiso 1 calc R . .
H46C H 0.9335 0.9163 0.0048 0.047 Uiso 1 calc R . .
C47 C 1.08301(12) 0.84390(14) 0.03168(6) 0.0313(5) Uani 1 d . . .
H47A H 1.0852 0.9111 0.0301 0.047 Uiso 1 calc R . .
H47B H 1.0946 0.8173 0.0066 0.047 Uiso 1 calc R . .
H47C H 1.1250 0.8224 0.0532 0.047 Uiso 1 calc R . .
C48 C 1.07380(11) 1.01051(13) 0.16322(6) 0.0240(4) Uani 1 d . . .
C49 C 1.07097(12) 1.10256(13) 0.14106(7) 0.0308(5) Uani 1 d . . .
H49A H 1.0831 1.0923 0.1140 0.046 Uiso 1 calc R . .
H49B H 1.1128 1.1444 0.1548 0.046 Uiso 1 calc R . .
H49C H 1.0152 1.1298 0.1402 0.046 Uiso 1 calc R . .
C50 C 1.05346(13) 1.02749(16) 0.20524(6) 0.0365(5) Uani 1 d . . .
H50A H 0.9990 1.0580 0.2039 0.055 Uiso 1 calc R . .
H50B H 1.0967 1.0667 0.2196 0.055 Uiso 1 calc R . .
H50C H 1.0516 0.9687 0.2191 0.055 Uiso 1 calc R . .
C51 C 1.16171(12) 0.96888(14) 0.16662(7) 0.0308(5) Uani 1 d . . .
H51A H 1.1621 0.9092 0.1800 0.046 Uiso 1 calc R . .
H51B H 1.2017 1.0102 0.1820 0.046 Uiso 1 calc R . .
H51C H 1.1776 0.9606 0.1401 0.046 Uiso 1 calc R . .
C52 C 0.71918(12) 0.79792(12) 0.27190(5) 0.0230(4) Uani 1 d . . .
C53 C 0.62600(13) 0.77700(16) 0.27158(7) 0.0375(5) Uani 1 d . . .
H53A H 0.5952 0.8347 0.2731 0.056 Uiso 1 calc R . .
H53B H 0.6186 0.7383 0.2944 0.056 Uiso 1 calc R . .
H53C H 0.6046 0.7446 0.2471 0.056 Uiso 1 calc R . .
C54 C 0.76541(14) 0.70638(14) 0.27108(6) 0.0353(5) Uani 1 d . . .
H54A H 0.7421 0.6714 0.2476 0.053 Uiso 1 calc R . .
H54B H 0.7588 0.6711 0.2950 0.053 Uiso 1 calc R . .
H54C H 0.8249 0.7180 0.2702 0.053 Uiso 1 calc R . .
C55 C 0.75313(18) 0.84836(16) 0.30993(6) 0.0462(6) Uani 1 d . . .
H55A H 0.8123 0.8630 0.3096 0.069 Uiso 1 calc R . .
H55B H 0.7473 0.8092 0.3328 0.069 Uiso 1 calc R . .
H55C H 0.7216 0.9053 0.3118 0.069 Uiso 1 calc R . .
C56 C 0.67387(11) 1.10341(12) 0.19912(5) 0.0205(4) Uani 1 d . . .
C57 C 0.73634(14) 1.16787(13) 0.18290(7) 0.0336(5) Uani 1 d . . .
H57A H 0.7440 1.1486 0.1561 0.050 Uiso 1 calc R . .
H57B H 0.7901 1.1653 0.2001 0.050 Uiso 1 calc R . .
H57C H 0.7148 1.2309 0.1822 0.050 Uiso 1 calc R . .
C58 C 0.65731(13) 1.13945(13) 0.23944(6) 0.0265(4) Uani 1 d . . .
H58A H 0.6391 1.2037 0.2368 0.040 Uiso 1 calc R . .
H58B H 0.7087 1.1354 0.2583 0.040 Uiso 1 calc R . .
H58C H 0.6135 1.1024 0.2490 0.040 Uiso 1 calc R . .
C59 C 0.59114(13) 1.10443(15) 0.17118(6) 0.0331(5) Uani 1 d . . .
H59A H 0.5509 1.0638 0.1816 0.050 Uiso 1 calc R . .
H59B H 0.6007 1.0830 0.1449 0.050 Uiso 1 calc R . .
H59C H 0.5689 1.1672 0.1691 0.050 Uiso 1 calc R . .
O61 O 0.71458(7) 0.89065(8) 0.07262(3) 0.0156(2) Uani 1 d . . .
C61 C 0.69535(10) 0.88804(11) 0.03444(5) 0.0152(3) Uani 1 d . . .
C62 C 0.68654(11) 0.96849(11) 0.01058(5) 0.0179(3) Uani 1 d . . .
C63 C 0.66845(11) 0.95621(11) -0.02960(5) 0.0187(4) Uani 1 d . . .
H63 H 0.6636 1.0093 -0.0460 0.022 Uiso 1 calc R . .
C64 C 0.65644(10) 0.86877(11) -0.04825(5) 0.0164(3) Uani 1 d . . .
C65 C 0.66235(10) 0.79144(11) -0.02511(5) 0.0153(3) Uani 1 d . . .
H65 H 0.6521 0.7328 -0.0370 0.018 Uiso 1 calc R . .
C66 C 0.68365(10) 0.79855(11) 0.01653(5) 0.0142(3) Uani 1 d . . .
N67 N 0.69337(8) 0.72939(9) 0.04305(4) 0.0143(3) Uani 1 d . . .
C68 C 0.69130(10) 0.63639(11) 0.03073(5) 0.0150(3) Uani 1 d . . .
C69 C 0.73872(10) 0.60546(11) 0.00239(5) 0.0164(3) Uani 1 d . . .
H69 H 0.7750 0.6469 -0.0085 0.020 Uiso 1 calc R . .
C70 C 0.73377(10) 0.51400(11) -0.01036(5) 0.0169(3) Uani 1 d . . .
C71 C 0.68237(10) 0.45459(11) 0.00764(5) 0.0185(4) Uani 1 d . . .
H71 H 0.6793 0.3920 -0.0003 0.022 Uiso 1 calc R . .
C72 C 0.63526(10) 0.48360(11) 0.03694(5) 0.0163(3) Uani 1 d . . .
C73 C 0.64028(10) 0.57518(11) 0.04831(5) 0.0160(3) Uani 1 d . . .
H73 H 0.6089 0.5966 0.0682 0.019 Uiso 1 calc R . .
C74 C 0.69672(13) 1.06360(12) 0.03006(5) 0.0240(4) Uani 1 d . . .
C75 C 0.62889(14) 1.07644(13) 0.05711(6) 0.0326(5) Uani 1 d . . .
H75A H 0.5736 1.0745 0.0412 0.049 Uiso 1 calc R . .
H75B H 0.6366 1.1359 0.0706 0.049 Uiso 1 calc R . .
H75C H 0.6331 1.0271 0.0768 0.049 Uiso 1 calc R . .
C76 C 0.78403(13) 1.07310(13) 0.05407(6) 0.0313(5) Uani 1 d . . .
H76A H 0.7917 1.0253 0.0745 0.047 Uiso 1 calc R . .
H76B H 0.7893 1.1338 0.0666 0.047 Uiso 1 calc R . .
H76C H 0.8267 1.0663 0.0364 0.047 Uiso 1 calc R . .
C77 C 0.68732(15) 1.14094(13) -0.00090(6) 0.0329(5) Uani 1 d . . .
H77A H 0.7290 1.1329 -0.0190 0.049 Uiso 1 calc R . .
H77B H 0.6959 1.2005 0.0125 0.049 Uiso 1 calc R . .
H77C H 0.6311 1.1388 -0.0159 0.049 Uiso 1 calc R . .
C78 C 0.64486(11) 0.86157(12) -0.09346(5) 0.0193(4) Uani 1 d . . .
C79 C 0.58862(13) 0.78079(13) -0.10820(6) 0.0274(4) Uani 1 d . . .
H79A H 0.5340 0.7880 -0.0990 0.041 Uiso 1 calc R . .
H79B H 0.6145 0.7233 -0.0978 0.041 Uiso 1 calc R . .
H79C H 0.5813 0.7793 -0.1372 0.041 Uiso 1 calc R . .
C80 C 0.73184(13) 0.84697(16) -0.10583(6) 0.0353(5) Uani 1 d . . .
H80A H 0.7274 0.8458 -0.1348 0.053 Uiso 1 calc R . .
H80B H 0.7549 0.7884 -0.0951 0.053 Uiso 1 calc R . .
H80C H 0.7689 0.8973 -0.0955 0.053 Uiso 1 calc R . .
C81 C 0.60690(14) 0.94879(14) -0.11355(6) 0.0332(5) Uani 1 d . . .
H81A H 0.5544 0.9632 -0.1034 0.050 Uiso 1 calc R . .
H81B H 0.5959 0.9390 -0.1422 0.050 Uiso 1 calc R . .
H81C H 0.6461 1.0000 -0.1078 0.050 Uiso 1 calc R . .
C82 C 0.78090(11) 0.48396(12) -0.04437(5) 0.0210(4) Uani 1 d . . .
C83 C 0.77710(12) 0.37976(13) -0.05093(6) 0.0283(4) Uani 1 d . . .
H83A H 0.8024 0.3485 -0.0268 0.042 Uiso 1 calc R . .
H83B H 0.8078 0.3637 -0.0729 0.042 Uiso 1 calc R . .
H83C H 0.7186 0.3605 -0.0573 0.042 Uiso 1 calc R . .
C84 C 0.87313(11) 0.51239(13) -0.03613(6) 0.0266(4) Uani 1 d . . .
H84A H 0.8770 0.5794 -0.0339 0.040 Uiso 1 calc R . .
H84B H 0.9024 0.4917 -0.0579 0.040 Uiso 1 calc R . .
H84C H 0.8989 0.4842 -0.0113 0.040 Uiso 1 calc R . .
C85 C 0.74073(14) 0.53138(15) -0.08256(6) 0.0347(5) Uani 1 d . . .
H85A H 0.6820 0.5127 -0.0884 0.052 Uiso 1 calc R . .
H85B H 0.7707 0.5135 -0.1046 0.052 Uiso 1 calc R . .
H85C H 0.7439 0.5982 -0.0791 0.052 Uiso 1 calc R . .
C86 C 0.58108(10) 0.41438(11) 0.05618(5) 0.0197(4) Uani 1 d . . .
C87 C 0.51682(12) 0.46268(13) 0.07826(7) 0.0312(5) Uani 1 d . . .
H87A H 0.4817 0.5030 0.0599 0.047 Uiso 1 calc R . .
H87B H 0.5460 0.4993 0.1000 0.047 Uiso 1 calc R . .
H87C H 0.4816 0.4166 0.0890 0.047 Uiso 1 calc R . .
C88 C 0.53424(12) 0.35085(13) 0.02495(6) 0.0284(4) Uani 1 d . . .
H88A H 0.5746 0.3164 0.0117 0.043 Uiso 1 calc R . .
H88B H 0.4984 0.3876 0.0054 0.043 Uiso 1 calc R . .
H88C H 0.4997 0.3078 0.0378 0.043 Uiso 1 calc R . .
C89 C 0.63892(11) 0.35658(12) 0.08596(6) 0.0230(4) Uani 1 d . . .
H89A H 0.6057 0.3111 0.0982 0.034 Uiso 1 calc R . .
H89B H 0.6678 0.3967 0.1065 0.034 Uiso 1 calc R . .
H89C H 0.6802 0.3250 0.0722 0.034 Uiso 1 calc R . .

loop_
_atom_site_aniso_label
_atom_site_aniso_U_11
_atom_site_aniso_U_22
_atom_site_aniso_U_33
_atom_site_aniso_U_23
_atom_site_aniso_U_13
_atom_site_aniso_U_12
Co1 0.01491(10) 0.01111(11) 0.01260(11) 0.00116(9) 0.00393(8) -0.00008(8)
O1 0.0152(5) 0.0139(6) 0.0161(6) 0.0035(5) 0.0050(4) 0.0015(4)
C1 0.0187(8) 0.0130(8) 0.0131(8) 0.0029(6) 0.0027(6) 0.0009(6)
C2 0.0173(8) 0.0184(9) 0.0210(9) 0.0037(7) 0.0055(7) 0.0025(7)
C3 0.0202(8) 0.0216(9) 0.0248(10) 0.0074(7) 0.0112(7) 0.0030(7)
C4 0.0233(9) 0.0158(8) 0.0188(9) 0.0056(7) 0.0062(7) 0.0009(7)
C5 0.0194(8) 0.0138(8) 0.0182(9) 0.0024(7) 0.0031(7) 0.0036(6)
C6 0.0164(8) 0.0152(8) 0.0141(8) 0.0002(6) 0.0030(6) -0.0004(6)
N7 0.0151(6) 0.0123(7) 0.0152(7) 0.0004(5) 0.0037(5) 0.0019(5)
C8 0.0161(8) 0.0150(8) 0.0168(9) 0.0050(7) 0.0057(6) 0.0021(6)
C9 0.0199(8) 0.0169(8) 0.0179(9) 0.0017(7) 0.0034(7) 0.0013(6)
C10 0.0180(8) 0.0210(9) 0.0208(9) 0.0044(7) 0.0015(7) -0.0003(7)
C11 0.0164(8) 0.0205(9) 0.0265(10) 0.0063(7) 0.0049(7) 0.0055(7)
C12 0.0212(8) 0.0170(8) 0.0184(9) 0.0037(7) 0.0074(7) 0.0031(7)
C13 0.0176(8) 0.0159(8) 0.0176(9) 0.0013(7) 0.0036(7) -0.0006(6)
C14 0.0200(9) 0.0272(10) 0.0321(11) 0.0137(8) 0.0120(8) 0.0084(7)
C15 0.0386(11) 0.0291(11) 0.0285(11) 0.0070(9) 0.0126(9) 0.0188(9)
C16 0.0188(9) 0.0360(11) 0.0374(12) 0.0099(9) -0.0004(8) 0.0032(8)
C17 0.0262(11) 0.0546(15) 0.0722(18) 0.0365(13) 0.0297(11) 0.0213(10)
C18 0.0259(9) 0.0200(9) 0.0265(10) 0.0115(8) 0.0102(8) 0.0040(7)
C19 0.0602(15) 0.0346(12) 0.0364(13) 0.0212(10) 0.0301(11) 0.0160(11)
C20 0.0300(10) 0.0193(9) 0.0275(11) 0.0119(8) 0.0041(8) 0.0033(7)
C21 0.0280(10) 0.0278(11) 0.0493(14) 0.0191(10) 0.0051(9) -0.0040(8)
C22 0.0204(9) 0.0255(10) 0.0306(11) 0.0040(8) -0.0036(8) -0.0003(7)
C23 0.0299(10) 0.0346(11) 0.0327(12) 0.0012(9) -0.0077(9) 0.0045(9)
C24 0.0348(12) 0.0696(18) 0.0449(15) 0.0110(13) -0.0037(11) -0.0265(12)
C25 0.0384(12) 0.0351(13) 0.0584(16) -0.0168(12) -0.0227(11) 0.0060(10)
C26 0.0246(9) 0.0164(9) 0.0241(10) 0.0009(7) 0.0037(7) 0.0064(7)
C27 0.0278(10) 0.0188(9) 0.0430(13) 0.0026(9) 0.0115(9) 0.0074(8)
C28 0.0269(10) 0.0200(9) 0.0383(12) 0.0024(8) 0.0057(9) -0.0007(8)
C29 0.0546(14) 0.0270(11) 0.0269(11) -0.0049(9) 0.0019(10) 0.0162(10)
O31 0.0177(5) 0.0153(6) 0.0158(6) -0.0015(5) 0.0059(5) -0.0014(5)
C31 0.0169(8) 0.0117(8) 0.0171(9) 0.0020(6) 0.0033(6) 0.0008(6)
C32 0.0188(8) 0.0155(8) 0.0197(9) 0.0024(7) 0.0070(7) 0.0012(6)
C33 0.0186(8) 0.0184(9) 0.0267(10) 0.0019(7) 0.0092(7) -0.0020(7)
C34 0.0201(8) 0.0160(8) 0.0215(9) 0.0006(7) 0.0024(7) -0.0023(6)
C35 0.0213(8) 0.0155(8) 0.0175(9) -0.0020(7) 0.0037(7) -0.0017(6)
C36 0.0173(8) 0.0127(8) 0.0169(9) 0.0029(6) 0.0053(6) 0.0000(6)
N37 0.0168(7) 0.0136(7) 0.0141(7) 0.0000(5) 0.0042(5) -0.0003(5)
C38 0.0150(7) 0.0171(8) 0.0128(8) -0.0014(6) 0.0025(6) -0.0013(6)
C39 0.0192(8) 0.0155(8) 0.0171(9) 0.0014(7) 0.0033(7) 0.0023(6)
C40 0.0209(8) 0.0216(9) 0.0130(8) 0.0029(7) 0.0027(7) 0.0021(7)
C41 0.0206(8) 0.0215(9) 0.0146(9) -0.0015(7) 0.0057(7) 0.0020(7)
C42 0.0164(8) 0.0163(8) 0.0160(9) 0.0000(7) 0.0016(6) 0.0013(6)
C43 0.0179(8) 0.0162(8) 0.0152(8) 0.0020(7) 0.0036(7) -0.0004(6)
C44 0.0240(9) 0.0235(9) 0.0217(10) -0.0024(7) 0.0119(7) -0.0017(7)
C45 0.0249(9) 0.0239(10) 0.0309(11) -0.0073(8) 0.0114(8) -0.0005(7)
C46 0.0349(11) 0.0395(12) 0.0224(10) 0.0025(9) 0.0127(8) 0.0031(9)
C47 0.0300(10) 0.0327(11) 0.0354(12) -0.0069(9) 0.0201(9) -0.0069(8)
C48 0.0217(9) 0.0223(9) 0.0279(10) -0.0030(8) 0.0032(8) -0.0059(7)
C49 0.0240(9) 0.0199(9) 0.0479(13) -0.0013(9) 0.0032(9) -0.0058(7)
C50 0.0353(11) 0.0416(13) 0.0330(12) -0.0151(10) 0.0061(9) -0.0186(10)
C51 0.0240(10) 0.0270(10) 0.0393(12) -0.0011(9) -0.0028(9) -0.0033(8)
C52 0.0342(10) 0.0213(9) 0.0151(9) 0.0041(7) 0.0089(8) 0.0050(7)
C53 0.0395(12) 0.0407(12) 0.0363(12) 0.0187(10) 0.0189(10) 0.0070(10)
C54 0.0505(13) 0.0326(11) 0.0254(11) 0.0142(9) 0.0147(10) 0.0165(10)
C55 0.0850(19) 0.0355(13) 0.0165(11) 0.0055(9) 0.0012(11) -0.0065(12)
C56 0.0263(9) 0.0170(9) 0.0185(9) 0.0004(7) 0.0038(7) 0.0048(7)
C57 0.0472(12) 0.0177(9) 0.0395(13) 0.0004(9) 0.0193(10) 0.0017(8)
C58 0.0363(11) 0.0205(9) 0.0233(10) -0.0031(8) 0.0066(8) 0.0081(8)
C59 0.0358(11) 0.0321(11) 0.0290(11) -0.0029(9) -0.0043(9) 0.0152(9)
O61 0.0217(6) 0.0121(6) 0.0133(6) 0.0015(5) 0.0040(5) 0.0000(4)
C61 0.0159(8) 0.0147(8) 0.0157(9) 0.0014(7) 0.0044(6) 0.0000(6)
C62 0.0234(9) 0.0121(8) 0.0190(9) 0.0011(7) 0.0060(7) 0.0000(6)
C63 0.0252(9) 0.0136(8) 0.0183(9) 0.0048(7) 0.0062(7) 0.0013(7)
C64 0.0161(8) 0.0186(8) 0.0148(8) 0.0021(7) 0.0028(6) 0.0006(6)
C65 0.0169(8) 0.0138(8) 0.0154(8) 0.0000(6) 0.0031(6) -0.0005(6)
C66 0.0148(7) 0.0123(8) 0.0159(8) 0.0019(6) 0.0034(6) -0.0009(6)
N67 0.0159(6) 0.0124(7) 0.0148(7) 0.0014(6) 0.0029(5) -0.0007(5)
C68 0.0169(8) 0.0120(8) 0.0153(8) 0.0018(6) -0.0006(6) 0.0001(6)
C69 0.0171(8) 0.0149(8) 0.0173(9) 0.0022(7) 0.0023(6) -0.0013(6)
C70 0.0178(8) 0.0151(8) 0.0173(9) -0.0006(7) 0.0007(7) 0.0022(6)
C71 0.0191(8) 0.0118(8) 0.0238(10) -0.0008(7) 0.0003(7) 0.0003(6)
C72 0.0149(8) 0.0135(8) 0.0199(9) 0.0040(7) -0.0001(6) -0.0005(6)
C73 0.0165(8) 0.0160(8) 0.0154(8) 0.0017(7) 0.0017(6) 0.0006(6)
C74 0.0427(11) 0.0119(8) 0.0183(9) 0.0014(7) 0.0080(8) -0.0007(7)
C75 0.0550(13) 0.0169(9) 0.0288(11) 0.0004(8) 0.0158(10) 0.0089(9)
C76 0.0503(13) 0.0188(10) 0.0247(11) -0.0013(8) 0.0044(9) -0.0121(9)
C77 0.0629(14) 0.0130(9) 0.0239(11) 0.0025(8) 0.0096(10) 0.0013(9)
C78 0.0262(9) 0.0174(8) 0.0143(9) 0.0026(7) 0.0030(7) -0.0012(7)
C79 0.0399(11) 0.0240(10) 0.0170(9) 0.0018(8) -0.0009(8) -0.0072(8)
C80 0.0355(11) 0.0514(14) 0.0212(11) -0.0034(10) 0.0115(9) -0.0045(10)
C81 0.0546(13) 0.0241(10) 0.0183(10) 0.0040(8) -0.0048(9) -0.0007(9)
C82 0.0256(9) 0.0177(9) 0.0205(9) -0.0006(7) 0.0062(7) 0.0030(7)
C83 0.0319(10) 0.0217(10) 0.0327(11) -0.0092(8) 0.0098(9) 0.0004(8)
C84 0.0284(10) 0.0225(9) 0.0317(11) -0.0006(8) 0.0148(8) -0.0013(8)
C85 0.0444(12) 0.0393(12) 0.0213(10) 0.0005(9) 0.0081(9) 0.0157(10)
C86 0.0188(8) 0.0141(8) 0.0262(10) 0.0031(7) 0.0034(7) -0.0023(6)
C87 0.0280(10) 0.0203(9) 0.0491(13) 0.0079(9) 0.0191(9) -0.0011(8)
C88 0.0259(10) 0.0263(10) 0.0312(11) 0.0045(8) -0.0022(8) -0.0110(8)
C89 0.0247(9) 0.0194(9) 0.0245(10) 0.0060(7) 0.0018(7) -0.0034(7)

loop_
_atom_type_symbol
_atom_type_description
_atom_type_scat_dispersion_real
_atom_type_scat_dispersion_imag
_atom_type_scat_source
C C 0.0033 0.0016 'International Tables Vol C Tables 4.2.6.8 and 6.1.1.4'
H H 0.0000 0.0000 'International Tables Vol C Tables 4.2.6.8 and 6.1.1.4'
N N 0.0061 0.0033 'International Tables Vol C Tables 4.2.6.8 and 6.1.1.4'
O O 0.0106 0.0060 'International Tables Vol C Tables 4.2.6.8 and 6.1.1.4'
Co Co 0.3494 0.9721 'International Tables Vol C Tables 4.2.6.8 and 6.1.1.4'

loop_
_geom_angle_atom_site_label_1
_geom_angle_atom_site_label_2
_geom_angle_atom_site_label_3
_geom_angle
_geom_angle_site_symmetry_1
_geom_angle_site_symmetry_3
_geom_angle_publ_flag
O31 Co1 O1 178.65(5) . . ?
O31 Co1 O61 90.19(5) . . ?
O1 Co1 O61 89.64(5) . . ?
O31 Co1 N37 84.68(5) . . ?
O1 Co1 N37 96.64(5) . . ?
O61 Co1 N37 85.28(5) . . ?
O31 Co1 N7 95.58(5) . . ?
O1 Co1 N7 84.69(5) . . ?
O61 Co1 N7 173.17(5) . . ?
N37 Co1 N7 91.59(6) . . ?
O31 Co1 N67 85.39(5) . . ?
O1 Co1 N67 93.26(5) . . ?
O61 Co1 N67 83.86(5) . . ?
N37 Co1 N67 165.24(6) . . ?
N7 Co1 N67 100.22(6) . . ?
C1 O1 Co1 113.04(10) . . ?
O1 C1 C2 123.14(14) . . ?
O1 C1 C6 116.83(14) . . ?
C2 C1 C6 120.03(14) . . ?
C3 C2 C1 116.76(15) . . ?
C3 C2 C14 123.83(15) . . ?
C1 C2 C14 119.41(15) . . ?
C2 C3 C4 124.20(16) . . ?
C5 C4 C3 118.62(15) . . ?
C5 C4 C18 122.62(15) . . ?
C3 C4 C18 118.72(15) . . ?
C4 C5 C6 120.14(15) . . ?
N7 C6 C5 126.75(15) . . ?
N7 C6 C1 113.27(14) . . ?
C5 C6 C1 119.96(15) . . ?
C6 N7 C8 119.35(13) . . ?
C6 N7 Co1 111.95(10) . . ?
C8 N7 Co1 127.49(11) . . ?
C13 C8 C9 120.56(15) . . ?
C13 C8 N7 120.87(15) . . ?
C9 C8 N7 118.53(15) . . ?
C10 C9 C8 120.44(16) . . ?
C9 C10 C11 117.93(16) . . ?
C9 C10 C22 121.86(16) . . ?
C11 C10 C22 120.20(15) . . ?
C12 C11 C10 122.85(16) . . ?
C11 C12 C13 117.87(16) . . ?
C11 C12 C26 121.42(15) . . ?
C13 C12 C26 120.54(16) . . ?
C8 C13 C12 120.31(16) . . ?
C15 C14 C17 108.30(17) . . ?
C15 C14 C16 110.05(16) . . ?
C17 C14 C16 108.11(17) . . ?
C15 C14 C2 109.60(16) . . ?
C17 C14 C2 111.26(15) . . ?
C16 C14 C2 109.49(16) . . ?
C20 C18 C4 111.58(14) . . ?
C20 C18 C21 108.61(16) . . ?
C4 C18 C21 108.44(15) . . ?
C20 C18 C19 107.93(17) . . ?
C4 C18 C19 110.54(15) . . ?
C21 C18 C19 109.71(17) . . ?
C24 C22 C25 108.91(19) . . ?
C24 C22 C23 109.36(17) . . ?
C25 C22 C23 107.55(17) . . ?
C24 C22 C10 108.64(17) . . ?
C25 C22 C10 112.24(16) . . ?
C23 C22 C10 110.09(15) . . ?
C29 C26 C12 110.70(15) . . ?
C29 C26 C27 107.75(16) . . ?
C12 C26 C27 112.65(15) . . ?
C29 C26 C28 109.58(17) . . ?
C12 C26 C28 108.02(15) . . ?
C27 C26 C28 108.09(15) . . ?
C31 O31 Co1 112.35(10) . . ?
O31 C31 C32 122.98(15) . . ?
O31 C31 C36 116.78(14) . . ?
C32 C31 C36 120.25(15) . . ?
C33 C32 C31 116.39(15) . . ?
C33 C32 C44 123.68(15) . . ?
C31 C32 C44 119.93(15) . . ?
C32 C33 C34 124.39(16) . . ?
C35 C34 C33 118.75(16) . . ?
C35 C34 C48 122.59(16) . . ?
C33 C34 C48 118.62(15) . . ?
C34 C35 C36 119.90(16) . . ?
N37 C36 C35 126.43(15) . . ?
N37 C36 C31 113.23(14) . . ?
C35 C36 C31 120.26(15) . . ?
C36 N37 C38 121.06(14) . . ?
C36 N37 Co1 111.40(11) . . ?
C38 N37 Co1 125.63(10) . . ?
C43 C38 C39 120.91(15) . . ?
C43 C38 N37 119.72(15) . . ?
C39 C38 N37 119.36(15) . . ?
C38 C39 C40 120.14(16) . . ?
C39 C40 C41 117.93(16) . . ?
C39 C40 C52 121.83(15) . . ?
C41 C40 C52 120.22(15) . . ?
C42 C41 C40 122.96(16) . . ?
C41 C42 C43 117.77(15) . . ?
C41 C42 C56 122.59(15) . . ?
C43 C42 C56 119.58(15) . . ?
C38 C43 C42 120.28(15) . . ?
C32 C44 C47 111.40(15) . . ?
C32 C44 C46 109.47(15) . . ?
C47 C44 C46 108.35(16) . . ?
C32 C44 C45 109.73(15) . . ?
C47 C44 C45 107.93(15) . . ?
C46 C44 C45 109.92(16) . . ?
C34 C48 C50 111.63(15) . . ?
C34 C48 C51 110.75(15) . . ?
C50 C48 C51 107.85(17) . . ?
C34 C48 C49 107.41(15) . . ?
C50 C48 C49 108.84(17) . . ?
C51 C48 C49 110.35(16) . . ?
C55 C52 C54 108.34(17) . . ?
C55 C52 C40 110.55(16) . . ?
C54 C52 C40 111.84(15) . . ?
C55 C52 C53 109.94(18) . . ?
C54 C52 C53 107.90(17) . . ?
C40 C52 C53 108.23(15) . . ?
C58 C56 C42 112.17(15) . . ?
C58 C56 C59 108.18(15) . . ?
C42 C56 C59 108.09(15) . . ?
C58 C56 C57 108.51(16) . . ?
C42 C56 C57 110.55(14) . . ?
C59 C56 C57 109.28(17) . . ?
C61 O61 Co1 112.64(10) . . ?
O61 C61 C62 122.79(15) . . ?
O61 C61 C66 116.85(14) . . ?
C62 C61 C66 120.35(15) . . ?
C63 C62 C61 117.04(15) . . ?
C63 C62 C74 123.03(15) . . ?
C61 C62 C74 119.93(15) . . ?
C62 C63 C64 124.01(16) . . ?
C65 C64 C63 118.87(16) . . ?
C65 C64 C78 120.84(15) . . ?
C63 C64 C78 120.08(15) . . ?
C64 C65 C66 120.29(15) . . ?
N67 C66 C65 127.37(15) . . ?
N67 C66 C61 113.25(14) . . ?
C65 C66 C61 119.37(14) . . ?
C66 N67 C68 121.28(14) . . ?
C66 N67 Co1 110.88(11) . . ?
C68 N67 Co1 125.26(11) . . ?
C69 C68 C73 120.20(15) . . ?
C69 C68 N67 121.59(14) . . ?
C73 C68 N67 118.20(15) . . ?
C68 C69 C70 120.77(15) . . ?
C71 C70 C69 117.72(16) . . ?
C71 C70 C82 122.71(15) . . ?
C69 C70 C82 119.51(15) . . ?
C70 C71 C72 122.61(15) . . ?
C73 C72 C71 118.17(15) . . ?
C73 C72 C86 121.71(15) . . ?
C71 C72 C86 120.11(15) . . ?
C72 C73 C68 120.47(16) . . ?
C62 C74 C75 109.04(15) . . ?
C62 C74 C77 111.66(15) . . ?
C75 C74 C77 108.12(16) . . ?
C62 C74 C76 110.38(15) . . ?
C75 C74 C76 110.28(16) . . ?
C77 C74 C76 107.32(16) . . ?
C79 C78 C64 111.71(14) . . ?
C79 C78 C81 107.89(15) . . ?
C64 C78 C81 112.36(15) . . ?
C79 C78 C80 109.15(16) . . ?
C64 C78 C80 107.12(14) . . ?
C81 C78 C80 108.53(16) . . ?
C83 C82 C70 112.22(15) . . ?
C83 C82 C84 108.20(15) . . ?
C70 C82 C84 110.68(15) . . ?
C83 C82 C85 108.46(16) . . ?
C70 C82 C85 108.44(14) . . ?
C84 C82 C85 108.76(16) . . ?
C88 C86 C87 108.38(15) . . ?
C88 C86 C89 109.14(15) . . ?
C87 C86 C89 108.59(16) . . ?
C88 C86 C72 110.82(15) . . ?
C87 C86 C72 111.75(14) . . ?
C89 C86 C72 108.12(14) . . ?

loop_
_geom_bond_atom_site_label_1
_geom_bond_atom_site_label_2
_geom_bond_distance
_geom_bond_site_symmetry_2
_geom_bond_publ_flag
Co1 O31 1.8754(11) . ?
Co1 O1 1.8818(11) . ?
Co1 O61 1.8896(11) . ?
Co1 N37 1.9118(14) . ?
Co1 N7 1.9177(13) . ?
Co1 N67 1.9389(14) . ?
O1 C1 1.3007(19) . ?
C1 C2 1.423(2) . ?
C1 C6 1.438(2) . ?
C2 C3 1.375(2) . ?
C2 C14 1.535(2) . ?
C3 C4 1.430(2) . ?
C4 C5 1.369(2) . ?
C4 C18 1.532(2) . ?
C5 C6 1.415(2) . ?
C6 N7 1.346(2) . ?
N7 C8 1.433(2) . ?
C8 C13 1.384(2) . ?
C8 C9 1.394(2) . ?
C9 C10 1.391(2) . ?
C10 C11 1.394(3) . ?
C10 C22 1.533(2) . ?
C11 C12 1.390(2) . ?
C12 C13 1.401(2) . ?
C12 C26 1.533(2) . ?
C14 C15 1.532(3) . ?
C14 C17 1.533(3) . ?
C14 C16 1.534(3) . ?
C18 C20 1.529(2) . ?
C18 C21 1.536(3) . ?
C18 C19 1.536(3) . ?
C22 C24 1.523(3) . ?
C22 C25 1.530(3) . ?
C22 C23 1.532(3) . ?
C26 C29 1.528(3) . ?
C26 C27 1.534(2) . ?
C26 C28 1.536(3) . ?
O31 C31 1.3020(19) . ?
C31 C32 1.422(2) . ?
C31 C36 1.433(2) . ?
C32 C33 1.375(2) . ?
C32 C44 1.532(2) . ?
C33 C34 1.429(2) . ?
C34 C35 1.363(2) . ?
C34 C48 1.527(2) . ?
C35 C36 1.415(2) . ?
C36 N37 1.344(2) . ?
N37 C38 1.420(2) . ?
C38 C43 1.387(2) . ?
C38 C39 1.388(2) . ?
C39 C40 1.392(2) . ?
C40 C41 1.396(2) . ?
C40 C52 1.530(2) . ?
C41 C42 1.389(2) . ?
C42 C43 1.397(2) . ?
C42 C56 1.530(2) . ?
C44 C47 1.533(2) . ?
C44 C46 1.534(3) . ?
C44 C45 1.541(3) . ?
C48 C50 1.531(3) . ?
C48 C51 1.532(3) . ?
C48 C49 1.535(3) . ?
C52 C55 1.525(3) . ?
C52 C54 1.529(3) . ?
C52 C53 1.533(3) . ?
C56 C58 1.527(2) . ?
C56 C59 1.531(3) . ?
C56 C57 1.534(3) . ?
O61 C61 1.296(2) . ?
C61 C62 1.421(2) . ?
C61 C66 1.440(2) . ?
C62 C63 1.372(2) . ?
C62 C74 1.534(2) . ?
C63 C64 1.424(2) . ?
C64 C65 1.370(2) . ?
C64 C78 1.530(2) . ?
C65 C66 1.417(2) . ?
C66 N67 1.347(2) . ?
N67 C68 1.416(2) . ?
C68 C69 1.386(2) . ?
C68 C73 1.401(2) . ?
C69 C70 1.399(2) . ?
C70 C71 1.396(2) . ?
C70 C82 1.533(2) . ?
C71 C72 1.399(2) . ?
C72 C73 1.387(2) . ?
C72 C86 1.537(2) . ?
C74 C75 1.534(3) . ?
C74 C77 1.536(2) . ?
C74 C76 1.537(3) . ?
C78 C79 1.528(2) . ?
C78 C81 1.530(3) . ?
C78 C80 1.534(3) . ?
C82 C83 1.533(2) . ?
C82 C84 1.533(2) . ?
C82 C85 1.537(3) . ?
C86 C88 1.530(3) . ?
C86 C87 1.532(3) . ?
C86 C89 1.533(2) . ?
